data_2002099
loop_
_publ_author_name
'Rodier, N.'
'Robert, J.-M.'
'Le Baut, G.'

_publ_section_title 4-(4,6-Dim\'ethylpyrid-2-yl)-5-\'ethyl-3-(furan-2-yl)-4<i>H</i>-1,2,4-triazole
_journal_issue 1
_journal_name_full 'Acta Crystallographica Section C'
_journal_page_first 161
_journal_page_last 163
_journal_paper_doi 10.1107/S0108270192008631
_journal_volume 49
_journal_year 1993
_chemical_formula_sum 'C15 H16 N4 O'
_chemical_formula_weight 268.32
_symmetry_cell_setting monoclinic
_symmetry_space_group_name_Hall '-C 2yc'
_symmetry_space_group_name_H-M 'C 1 2/c 1'
_atom_type_scat_source 'IntTabIV '
_cell_angle_alpha 90
_cell_angle_beta 99.810(10)
_cell_angle_gamma 90
_cell_formula_units_Z 8
_cell_length_a 16.220(4)
_cell_length_b 9.7630(7)
_cell_length_c 18.325(2)
_cell_measurement_reflns_used 25
_cell_measurement_temperature 293
_cell_measurement_theta_max 39.56
_cell_measurement_theta_min 15.36
_cell_volume 2859.4(8)
_diffrn_measurement_device 'Enraf-Nonius CAD-4'
_diffrn_measurement_method \q/2\q
_diffrn_radiation_type 'Cu K\a'
_diffrn_radiation_wavelength 1.5418
_diffrn_reflns_limit_h_max 18
_diffrn_reflns_limit_h_min 0
_diffrn_reflns_limit_k_max 10
_diffrn_reflns_limit_k_min 0
_diffrn_reflns_limit_l_max 20
_diffrn_reflns_limit_l_min -20
_diffrn_reflns_number 2076
_diffrn_reflns_theta_max 60
_diffrn_standards_decay_% 'non significative                      '
_diffrn_standards_interval_time 120
_diffrn_standards_number 3
_exptl_absorpt_coefficient_mu 0.624
_exptl_absorpt_correction_type none
_exptl_crystal_colour Incolore
_exptl_crystal_density_diffrn 1.246
_exptl_crystal_description Parall\'el\'epip\`edique
_exptl_crystal_size_max 0.40
_exptl_crystal_size_mid 0.25
_exptl_crystal_size_min 0.22
_refine_diff_density_max 0.25(4)
_refine_diff_density_min -0.19(4)
_refine_ls_extinction_coef 'g = 2.09E-6(6)'
_refine_ls_extinction_method 'Stout & Jensen (1968)'
_refine_ls_goodness_of_fit_obs 1.43
_refine_ls_hydrogen_treatment refxyz
_refine_ls_number_parameters 20
_refine_ls_number_reflns 1983
_refine_ls_R_factor_obs 0.052
_refine_ls_shift/esd_max 0.05
_refine_ls_structure_factor_coef F
_refine_ls_weighting_scheme exp(sin\q/\l)^2^
_refine_ls_wR_factor_obs 0.046
_reflns_number_observed 1983
_reflns_number_total 2076
_reflns_observed_criterion I>3\s(I)
_cod_data_source_file pa1016.cif
_cod_data_source_block pa1016_structure_1_of_1
_cod_original_cell_volume 2859.0(10)
_cod_database_code 2002099

loop_
_atom_site_label
_atom_site_fract_x
_atom_site_fract_y
_atom_site_fract_z
N(1) .65390(10) .1348(2) .70500(10)
C(2) .5924(2) .1490(2) .64690(10)
C(3) .5513(2) .2678(3) .6245(2)
C(4) .5743(2) .3848(3) .6659(2)
C(5) .6375(2) .3729(3) .7266(2)
C(6) .6761(2) .2482(3) .74410(10)
N(7) .56860(10) .0244(2) .60700(10)
C(8) .6135(2) -.0503(2) .56510(10)
N(9) .57300(10) -.1619(2) .53990(10)
N(10) .49730(10) -.1608(2) .56770(10)
C(11) .4955(2) -.0506(3) .60690(10)
C(12) .6937(2) -.0115(2) .54860(10)
O(13) .73270(10) -.1109(2) .51450(10)
C(14) .8085(2) -.0552(3) .5037(2)
C(15) .8168(2) .0703(3) .5295(2)
C(16) .7432(2) .1001(3) .5586(2)
C(17) .7459(2) .2340(4) .8091(2)
C(18) .5315(2) .5195(3) .6448(2)
C(19) .4279(2) -.0050(3) .6461(2)
C(20) .3713(2) -.1181(4) .6596(3)
H(3) .509(2) .267(3) .578(2)
H(5) .655(2) .450(3) .759(2)
H(14) .841(2) -.120(4) .475(2)
H(15) .857(2) .137(4) .524(2)
H(16) .734(2) .183(3) .579(2)
H(17) .724(2) .238(4) .854(2)
H(17') .758(2) .149(4) .814(2)
H(17") .783(2) .298(4) .809(2)
H(18) .473(2) .512(4) .650(2)
H(18') .536(2) .543(4) .600(2)
H(18") .548(2) .589(4) .677(2)
H(19) .397(2) .066(4) .617(2)
H(19') .452(2) .036(4) .694(2)
H(20) .339(3) -.084(5) .695(2)
H(20') .417(3) -.170(5) .704(2)
H(20") .378(3) -.196(5) .647(2)

loop_
_geom_angle_atom_site_label_1
_geom_angle_atom_site_label_2
_geom_angle_atom_site_label_3
_geom_angle
_geom_angle_publ_flag
N(1) N(1) C(6) 116.1(2) yes
N(1) C(2) C(3) 125.9(2) yes
N(1) C(2) N(7) 114.7(2) yes
C(3) C(2) N(7) 119.4(2) yes
C(2) C(3) C(4) 117.6(2) yes
C(3) C(4) C(5) 117.6(2) yes
C(3) C(4) C(18) 120.6(2) yes
C(5) C(4) C(18) 121.8(2) yes
C(4) C(5) C(6) 120.4(2) yes
N(1) C(6) C(5) 122.4(2) yes
N(1) C(6) C(17) 116.6(2) yes
C(5) C(6) C(17) 121.1(2) yes
C(2) N(7) C(8) 128.3(2) yes
C(2) N(7) C(11) 126.8(2) yes
C(8) N(7) C(11) 104.8(2) yes
N(7) C(8) N(9) 111.1(2) yes
N(7) C(8) C(12) 124.7(2) yes
N(9) C(8) C(12) 124.2(2) yes
C(8) N(9) N(10) 106.3(2) yes
N(9) N(10) C(11) 108.1(2) yes
N(7) C(11) N(10) 109.7(2) yes
N(7) C(11) C(19) 123.0(2) yes
N(10) C(11) C(19) 127.4(2) yes
C(8) C(12) O(13) 114.5(2) yes
C(8) C(12) C(16) 136.4(2) yes
O(13) C(12) C(16) 109.0(2) yes
C(12) O(13) C(14) 106.0(2) yes
O(13) C(14) C(15) 110.7(3) yes
C(14) C(15) C(16) 106.6(3) yes
C(12) C(16) C(15) 107.6(2) yes
C(11) C(19) C(20) 112.9(3) yes

loop_
_geom_bond_atom_site_label_1
_geom_bond_atom_site_label_2
_geom_bond_distance
_geom_bond_publ_flag
N(1) C(2) 1.335(3) no
N(1) C(6) 1.334(3) no
C(2) C(3) 1.366(3) no
C(2) N(7) 1.438(3) no
C(3) C(4) 1.387(4) no
C(4) C(5) 1.383(4) no
C(4) C(18) 1.506(4) no
C(5) C(6) 1.381(4) no
C(6) C(17) 1.503(4) no
N(7) C(8) 1.357(3) no
N(7) C(11) 1.393(3) yes
C(8) N(9) 1.314(3) yes
C(8) C(12) 1.437(4) yes
N(9) N(10) 1.406(3) yes
N(10) C(11) 1.297(3) yes
C(11) C(19) 1.478(4) yes
C(12) O(13) 1.367(3) yes
C(12) C(16) 1.346(4) yes
O(13) C(14) 1.388(4) yes
C(14) C(15) 1.312(4) yes
C(15) C(16) 1.419(4) yes
C(19) C(20) 1.483(5) yes
C(3) H(3) 0.99(3) no
C(5) H(5) 0.97(3) no
C(14) H(14) 1.03(4) no
C(15) H(15) 0.93(4) no
C(16) H(16) 0.91(3) no
C(17) H(17) 0.96(4) no
C(17) H(17') 0.85(4) no
C(17) H(17") 0.87(4) no
C(18) H(18) 0.96(4) no
C(18) H(18') 0.87(4) no
C(18) H(18") 0.91(4) no
C(19) H(19) 0.96(3) no
C(19) H(19') 0.98(3) no
C(20) H(20) 0.96(5) no
C(20) H(20') 1.12(4) no
C(20) H(20") 0.81(5) no
